data_8107577
loop_
_publ_author_name
'Da, Weihao'
'Kong, Haonan'
'Wang, Ruiyao'
'Lin, Yi'

_publ_section_title
;
 The crystal structure of tert-butyl
 (E)-3-(2-(benzylideneamino)phenyl)-1H-indole-1-carboxylate, C26H24N2O2
;
_journal_issue 5
_journal_name_full 'Zeitschrift f\"ur Kristallographie - New Crystal Structures'
_journal_page_first 837
_journal_page_last 839
_journal_paper_doi 10.1515/ncrs-2023-0213
_journal_volume 238
_journal_year 2023
_chemical_formula_sum 'C26 H24 N2 O2'
_chemical_formula_weight 396.47
_space_group_crystal_system monoclinic
_space_group_IT_number 14
_space_group_name_Hall '-P 2yn'
_space_group_name_H-M_alt 'P 1 21/n 1'
_atom_sites_solution_hydrogens geom
_audit_creation_method SHELXL-2018/3
_cell_angle_alpha 90
_cell_angle_beta 98.51(3)
_cell_angle_gamma 90
_cell_formula_units_Z 4
_cell_length_a 10.949(6)
_cell_length_b 9.930(5)
_cell_length_c 20.125(13)
_cell_measurement_reflns_used 6071
_cell_measurement_temperature 296(2)
_cell_measurement_theta_max 30.36
_cell_measurement_theta_min 2.78
_cell_volume 2164(2)
_computing_cell_refinement 'Bruker SAINT'
_computing_data_collection 'Bruker APEX2'
_computing_data_reduction 'Bruker SAINT'
_computing_molecular_graphics 'Bruker SHELXTL'
_computing_publication_material 'Bruker SHELXTL'
_computing_structure_refinement 'SHELXL-2018/3 (Sheldrick, 2018)'
_computing_structure_solution 'SHELXT 2014/5 (Sheldrick, 2014)'
_diffrn_ambient_temperature 296(2)
_diffrn_measured_fraction_theta_full 0.998
_diffrn_measured_fraction_theta_max 0.999
_diffrn_measurement_device_type 'Bruker APEX-II CCD'
_diffrn_measurement_method '\f and \w scans'
_diffrn_radiation_type MoK\a
_diffrn_radiation_wavelength 0.71073
_diffrn_reflns_av_R_equivalents 0.0476
_diffrn_reflns_av_unetI/netI 0.0334
_diffrn_reflns_Laue_measured_fraction_full 0.998
_diffrn_reflns_Laue_measured_fraction_max 0.999
_diffrn_reflns_limit_h_max 13
_diffrn_reflns_limit_h_min -13
_diffrn_reflns_limit_k_max 12
_diffrn_reflns_limit_k_min -12
_diffrn_reflns_limit_l_max 24
_diffrn_reflns_limit_l_min -24
_diffrn_reflns_number 23437
_diffrn_reflns_point_group_measured_fraction_full 0.998
_diffrn_reflns_point_group_measured_fraction_max 0.999
_diffrn_reflns_theta_full 25.242
_diffrn_reflns_theta_max 25.997
_diffrn_reflns_theta_min 2.783
_exptl_absorpt_coefficient_mu 0.077
_exptl_absorpt_correction_T_max 0.7661
_exptl_absorpt_correction_T_min 0.6435
_exptl_absorpt_correction_type multi-scan
_exptl_absorpt_process_details 'Bruker SADABS'
_exptl_crystal_colour colorless
_exptl_crystal_density_diffrn 1.217
_exptl_crystal_description block
_exptl_crystal_F_000 840
_exptl_crystal_size_max 0.300
_exptl_crystal_size_mid 0.250
_exptl_crystal_size_min 0.150
_refine_diff_density_max 0.149
_refine_diff_density_min -0.210
_refine_diff_density_rms 0.037
_refine_ls_extinction_coef .
_refine_ls_extinction_method none
_refine_ls_goodness_of_fit_ref 1.085
_refine_ls_hydrogen_treatment constr
_refine_ls_matrix_type full
_refine_ls_number_parameters 274
_refine_ls_number_reflns 4249
_refine_ls_number_restraints 0
_refine_ls_restrained_S_all 1.085
_refine_ls_R_factor_all 0.0704
_refine_ls_R_factor_gt 0.0465
_refine_ls_shift/su_max 0.000
_refine_ls_shift/su_mean 0.000
_refine_ls_structure_factor_coef Fsqd
_refine_ls_weighting_details 'w=1/[\s^2^(Fo^2^)+(0.0481P)^2^+0.6907P] where P=(Fo^2^+2Fc^2^)/3'
_refine_ls_weighting_scheme calc
_refine_ls_wR_factor_gt 0.1076
_refine_ls_wR_factor_ref 0.1260
_reflns_Friedel_coverage 0.000
_reflns_Friedel_fraction_full .
_reflns_Friedel_fraction_max .
_reflns_number_gt 3131
_reflns_number_total 4249
_reflns_threshold_expression 'I > 2\s(I)'
_cod_data_source_file suppl_j_ncrs-2023-0213_suppl.cif
_cod_data_source_block kong23
_cod_original_sg_symbol_H-M 'P 21/n'
_cod_database_code 8107577
_shelx_shelxl_version_number 2018/3
_shelx_space_group_comment
; 

The symmetry employed for this shelxl refinement is uniquely defined 

by the following loop, which should always be used as a source of 

symmetry information in preference to the above space-group names. 

They are only intended as comments. 

;
_shelx_estimated_absorpt_t_min 0.977
_shelx_estimated_absorpt_t_max 0.988

loop_
_space_group_symop_operation_xyz
'x, y, z'
'-x+1/2, y+1/2, -z+1/2'
'-x, -y, -z'
'x-1/2, -y-1/2, z-1/2'

loop_
_atom_site_label
_atom_site_type_symbol
_atom_site_fract_x
_atom_site_fract_y
_atom_site_fract_z
_atom_site_U_iso_or_equiv
_atom_site_adp_type
_atom_site_occupancy
_atom_site_site_symmetry_order
_atom_site_calc_flag
_atom_site_refinement_flags_posn
_atom_site_refinement_flags_adp
_atom_site_refinement_flags_occupancy
_atom_site_disorder_assembly
_atom_site_disorder_group
O1 O 0.59035(13) 0.16789(12) 0.31150(6) 0.0497(3) Uani 1 1 d . . . . .
O2 O 0.50419(16) 0.19822(15) 0.20392(7) 0.0714(5) Uani 1 1 d . . . . .
N1 N 0.69809(13) 0.54819(14) 0.44105(7) 0.0409(4) Uani 1 1 d . . . . .
N2 N 0.48904(13) 0.35892(14) 0.28235(7) 0.0375(3) Uani 1 1 d . . . . .
C1 C 1.0379(2) 0.1985(3) 0.47627(15) 0.0773(7) Uani 1 1 d . . . . .
H1A H 1.095894 0.131131 0.473428 0.093 Uiso 1 1 calc R U . . .
C2 C 0.9761(2) 0.2560(3) 0.41880(13) 0.0736(7) Uani 1 1 d . . . . .
H2A H 0.993781 0.229011 0.377009 0.088 Uiso 1 1 calc R U . . .
C3 C 0.88803(19) 0.3538(2) 0.42298(10) 0.0593(6) Uani 1 1 d . . . . .
H3A H 0.846135 0.391699 0.383867 0.071 Uiso 1 1 calc R U . . .
C4 C 0.86142(16) 0.39588(19) 0.48468(9) 0.0438(4) Uani 1 1 d . . . . .
C5 C 0.76297(17) 0.49321(19) 0.49095(9) 0.0437(4) Uani 1 1 d . . . . .
H5A H 0.747476 0.515623 0.533786 0.052 Uiso 1 1 calc R U . . .
C6 C 0.60100(16) 0.63551(16) 0.45176(8) 0.0367(4) Uani 1 1 d . . . . .
C7 C 0.48946(16) 0.63197(16) 0.40647(8) 0.0356(4) Uani 1 1 d . . . . .
C8 C 0.47230(15) 0.53928(16) 0.34880(8) 0.0353(4) Uani 1 1 d . . . . .
C9 C 0.52280(16) 0.41520(17) 0.34555(8) 0.0369(4) Uani 1 1 d . . . . .
H9A H 0.573195 0.373478 0.380857 0.044 Uiso 1 1 calc R U . . .
C10 C 0.52764(18) 0.23438(18) 0.26077(9) 0.0446(4) Uani 1 1 d . . . . .
C11 C 0.6464(2) 0.03439(19) 0.30093(11) 0.0567(5) Uani 1 1 d . . . . .
C12 C 0.7014(3) -0.0053(3) 0.37129(13) 0.0869(9) Uani 1 1 d . . . . .
H12A H 0.745192 -0.088796 0.370052 0.130 Uiso 1 1 calc R U . . .
H12B H 0.636585 -0.015977 0.398217 0.130 Uiso 1 1 calc R U . . .
H12C H 0.757348 0.063535 0.390427 0.130 Uiso 1 1 calc R U . . .
C13 C 0.7452(3) 0.0522(3) 0.25673(15) 0.0895(9) Uani 1 1 d . . . . .
H13A H 0.785547 -0.032423 0.252186 0.134 Uiso 1 1 calc R U . . .
H13B H 0.804713 0.116988 0.276688 0.134 Uiso 1 1 calc R U . . .
H13C H 0.708310 0.083445 0.213220 0.134 Uiso 1 1 calc R U . . .
C14 C 0.5452(3) -0.0629(2) 0.27220(16) 0.0908(9) Uani 1 1 d . . . . .
H14A H 0.578626 -0.152156 0.271720 0.136 Uiso 1 1 calc R U . . .
H14B H 0.512571 -0.036311 0.227190 0.136 Uiso 1 1 calc R U . . .
H14C H 0.480349 -0.061583 0.299511 0.136 Uiso 1 1 calc R U . . .
C15 C 0.41353(15) 0.45163(17) 0.24304(8) 0.0366(4) Uani 1 1 d . . . . .
C16 C 0.35770(17) 0.4439(2) 0.17694(9) 0.0453(4) Uani 1 1 d . . . . .
H16A H 0.367863 0.368996 0.150593 0.054 Uiso 1 1 calc R U . . .
C17 C 0.28633(18) 0.5518(2) 0.15161(10) 0.0519(5) Uani 1 1 d . . . . .
H17A H 0.246130 0.548182 0.107580 0.062 Uiso 1 1 calc R U . . .
C18 C 0.27263(18) 0.6658(2) 0.18993(10) 0.0511(5) Uani 1 1 d . . . . .
H18A H 0.224833 0.737425 0.171046 0.061 Uiso 1 1 calc R U . . .
C19 C 0.32921(16) 0.67355(19) 0.25551(9) 0.0433(4) Uani 1 1 d . . . . .
H19A H 0.320253 0.750071 0.280996 0.052 Uiso 1 1 calc R U . . .
C20 C 0.40043(15) 0.56494(17) 0.28347(8) 0.0352(4) Uani 1 1 d . . . . .
C21 C 1.0137(2) 0.2408(3) 0.53745(14) 0.0757(7) Uani 1 1 d . . . . .
H21A H 1.056324 0.203107 0.576419 0.091 Uiso 1 1 calc R U . . .
C22 C 0.92624(18) 0.3393(2) 0.54186(11) 0.0572(5) Uani 1 1 d . . . . .
H22A H 0.910882 0.367831 0.583862 0.069 Uiso 1 1 calc R U . . .
C23 C 0.61276(18) 0.72731(19) 0.50465(9) 0.0467(5) Uani 1 1 d . . . . .
H23A H 0.686965 0.732066 0.533767 0.056 Uiso 1 1 calc R U . . .
C24 C 0.5172(2) 0.81110(19) 0.51482(9) 0.0524(5) Uani 1 1 d . . . . .
H24A H 0.527179 0.871415 0.550569 0.063 Uiso 1 1 calc R U . . .
C25 C 0.4069(2) 0.80566(19) 0.47210(10) 0.0511(5) Uani 1 1 d . . . . .
H25A H 0.341629 0.861028 0.479280 0.061 Uiso 1 1 calc R U . . .
C26 C 0.39393(18) 0.71765(18) 0.41864(9) 0.0438(4) Uani 1 1 d . . . . .
H26A H 0.319345 0.715148 0.389756 0.053 Uiso 1 1 calc R U . . .

loop_
_atom_site_aniso_label
_atom_site_aniso_U_11
_atom_site_aniso_U_22
_atom_site_aniso_U_33
_atom_site_aniso_U_23
_atom_site_aniso_U_13
_atom_site_aniso_U_12
O1 0.0646(9) 0.0375(7) 0.0461(7) -0.0049(6) 0.0060(6) 0.0116(6)
O2 0.1048(13) 0.0616(10) 0.0441(8) -0.0185(7) -0.0009(8) 0.0161(9)
N1 0.0403(8) 0.0447(8) 0.0354(8) -0.0037(6) -0.0017(6) 0.0016(7)
N2 0.0439(8) 0.0341(7) 0.0332(7) -0.0032(6) 0.0016(6) -0.0019(6)
C1 0.0506(13) 0.0814(17) 0.102(2) 0.0140(15) 0.0173(14) 0.0227(12)
C2 0.0606(14) 0.0917(18) 0.0696(15) -0.0090(14) 0.0128(12) 0.0189(13)
C3 0.0541(12) 0.0750(14) 0.0470(11) 0.0033(10) 0.0015(9) 0.0141(11)
C4 0.0380(10) 0.0495(11) 0.0426(10) 0.0054(8) 0.0013(8) -0.0008(8)
C5 0.0466(10) 0.0471(10) 0.0362(9) 0.0009(8) 0.0028(8) -0.0009(8)
C6 0.0451(10) 0.0329(8) 0.0318(9) 0.0013(7) 0.0052(7) 0.0011(7)
C7 0.0438(9) 0.0312(8) 0.0317(8) 0.0016(7) 0.0052(7) 0.0015(7)
C8 0.0351(9) 0.0358(9) 0.0344(9) 0.0003(7) 0.0026(7) -0.0012(7)
C9 0.0396(9) 0.0375(9) 0.0320(9) -0.0018(7) -0.0001(7) 0.0004(7)
C10 0.0517(11) 0.0391(10) 0.0430(11) -0.0061(8) 0.0074(9) -0.0023(8)
C11 0.0650(13) 0.0384(10) 0.0688(14) -0.0080(10) 0.0166(11) 0.0141(10)
C12 0.111(2) 0.0619(15) 0.0871(19) 0.0106(14) 0.0112(16) 0.0395(15)
C13 0.0796(17) 0.093(2) 0.104(2) -0.0089(16) 0.0412(16) 0.0185(15)
C14 0.099(2) 0.0429(13) 0.131(3) -0.0177(15) 0.0192(18) -0.0082(13)
C15 0.0346(9) 0.0393(9) 0.0354(9) 0.0005(7) 0.0034(7) -0.0077(7)
C16 0.0467(10) 0.0513(11) 0.0365(9) -0.0038(8) 0.0011(8) -0.0094(9)
C17 0.0470(11) 0.0687(14) 0.0365(10) 0.0050(9) -0.0055(8) -0.0056(10)
C18 0.0430(10) 0.0578(12) 0.0502(11) 0.0122(10) 0.0001(9) 0.0053(9)
C19 0.0412(10) 0.0449(10) 0.0428(10) 0.0035(8) 0.0032(8) 0.0024(8)
C20 0.0326(9) 0.0371(9) 0.0354(9) 0.0017(7) 0.0033(7) -0.0046(7)
C21 0.0510(13) 0.0979(19) 0.0778(17) 0.0336(15) 0.0078(12) 0.0207(13)
C22 0.0444(11) 0.0761(15) 0.0498(12) 0.0147(10) 0.0024(9) 0.0080(10)
C23 0.0551(11) 0.0455(10) 0.0373(10) -0.0051(8) -0.0005(8) -0.0014(9)
C24 0.0744(14) 0.0420(10) 0.0410(10) -0.0100(8) 0.0089(10) 0.0033(10)
C25 0.0631(13) 0.0416(10) 0.0507(11) -0.0034(9) 0.0156(10) 0.0134(9)
C26 0.0469(10) 0.0422(10) 0.0417(10) 0.0008(8) 0.0039(8) 0.0074(8)

loop_
_atom_type_symbol
_atom_type_description
_atom_type_scat_dispersion_real
_atom_type_scat_dispersion_imag
_atom_type_scat_source
C C 0.0033 0.0016 'International Tables Vol C Tables 4.2.6.8 and 6.1.1.4'
H H 0.0000 0.0000 'International Tables Vol C Tables 4.2.6.8 and 6.1.1.4'
N N 0.0061 0.0033 'International Tables Vol C Tables 4.2.6.8 and 6.1.1.4'
O O 0.0106 0.0060 'International Tables Vol C Tables 4.2.6.8 and 6.1.1.4'

loop_
_geom_angle_atom_site_label_1
_geom_angle_atom_site_label_2
_geom_angle_atom_site_label_3
_geom_angle
_geom_angle_site_symmetry_1
_geom_angle_site_symmetry_3
C10 O1 C11 120.86(15) . .
C5 N1 C6 119.39(15) . .
C9 N2 C10 126.12(15) . .
C9 N2 C15 107.92(14) . .
C10 N2 C15 125.91(15) . .
C21 C1 C2 119.6(2) . .
C21 C1 H1A 120.2 . .
C2 C1 H1A 120.2 . .
C1 C2 C3 120.2(2) . .
C1 C2 H2A 119.9 . .
C3 C2 H2A 119.9 . .
C2 C3 C4 120.7(2) . .
C2 C3 H3A 119.7 . .
C4 C3 H3A 119.7 . .
C22 C4 C3 118.42(19) . .
C22 C4 C5 119.37(18) . .
C3 C4 C5 122.14(17) . .
N1 C5 C4 123.34(17) . .
N1 C5 H5A 118.3 . .
C4 C5 H5A 118.3 . .
C23 C6 C7 118.88(16) . .
C23 C6 N1 122.12(16) . .
C7 C6 N1 118.99(15) . .
C26 C7 C6 118.03(16) . .
C26 C7 C8 120.49(16) . .
C6 C7 C8 121.47(15) . .
C9 C8 C20 106.63(14) . .
C9 C8 C7 126.94(15) . .
C20 C8 C7 126.41(15) . .
C8 C9 N2 110.77(15) . .
C8 C9 H9A 124.6 . .
N2 C9 H9A 124.6 . .
O2 C10 O1 127.30(18) . .
O2 C10 N2 122.26(18) . .
O1 C10 N2 110.43(15) . .
O1 C11 C12 102.39(17) . .
O1 C11 C13 109.03(18) . .
C12 C11 C13 111.3(2) . .
O1 C11 C14 109.14(18) . .
C12 C11 C14 111.0(2) . .
C13 C11 C14 113.4(2) . .
C11 C12 H12A 109.5 . .
C11 C12 H12B 109.5 . .
H12A C12 H12B 109.5 . .
C11 C12 H12C 109.5 . .
H12A C12 H12C 109.5 . .
H12B C12 H12C 109.5 . .
C11 C13 H13A 109.5 . .
C11 C13 H13B 109.5 . .
H13A C13 H13B 109.5 . .
C11 C13 H13C 109.5 . .
H13A C13 H13C 109.5 . .
H13B C13 H13C 109.5 . .
C11 C14 H14A 109.5 . .
C11 C14 H14B 109.5 . .
H14A C14 H14B 109.5 . .
C11 C14 H14C 109.5 . .
H14A C14 H14C 109.5 . .
H14B C14 H14C 109.5 . .
C16 C15 N2 130.35(16) . .
C16 C15 C20 122.15(17) . .
N2 C15 C20 107.50(15) . .
C17 C16 C15 117.33(18) . .
C17 C16 H16A 121.3 . .
C15 C16 H16A 121.3 . .
C16 C17 C18 121.97(18) . .
C16 C17 H17A 119.0 . .
C18 C17 H17A 119.0 . .
C19 C18 C17 120.50(18) . .
C19 C18 H18A 119.7 . .
C17 C18 H18A 119.7 . .
C18 C19 C20 119.23(18) . .
C18 C19 H19A 120.4 . .
C20 C19 H19A 120.4 . .
C19 C20 C15 118.79(16) . .
C19 C20 C8 134.02(16) . .
C15 C20 C8 107.17(15) . .
C1 C21 C22 120.4(2) . .
C1 C21 H21A 119.8 . .
C22 C21 H21A 119.8 . .
C4 C22 C21 120.7(2) . .
C4 C22 H22A 119.6 . .
C21 C22 H22A 119.6 . .
C24 C23 C6 121.55(18) . .
C24 C23 H23A 119.2 . .
C6 C23 H23A 119.2 . .
C23 C24 C25 119.98(18) . .
C23 C24 H24A 120.0 . .
C25 C24 H24A 120.0 . .
C24 C25 C26 119.52(18) . .
C24 C25 H25A 120.2 . .
C26 C25 H25A 120.2 . .
C25 C26 C7 121.98(18) . .
C25 C26 H26A 119.0 . .
C7 C26 H26A 119.0 . .

loop_
_geom_bond_atom_site_label_1
_geom_bond_atom_site_label_2
_geom_bond_distance
_geom_bond_site_symmetry_2
O1 C10 1.320(2) .
O1 C11 1.489(2) .
O2 C10 1.190(2) .
N1 C5 1.265(2) .
N1 C6 1.413(2) .
N2 C9 1.388(2) .
N2 C10 1.397(2) .
N2 C15 1.401(2) .
C1 C21 1.363(4) .
C1 C2 1.375(3) .
C1 H1A 0.9300 .
C2 C3 1.380(3) .
C2 H2A 0.9300 .
C3 C4 1.381(3) .
C3 H3A 0.9300 .
C4 C22 1.379(3) .
C4 C5 1.467(3) .
C5 H5A 0.9300 .
C6 C23 1.393(2) .
C6 C7 1.412(2) .
C7 C26 1.398(2) .
C7 C8 1.471(2) .
C8 C9 1.356(2) .
C8 C20 1.451(2) .
C9 H9A 0.9300 .
C11 C12 1.507(3) .
C11 C13 1.510(3) .
C11 C14 1.518(3) .
C12 H12A 0.9600 .
C12 H12B 0.9600 .
C12 H12C 0.9600 .
C13 H13A 0.9600 .
C13 H13B 0.9600 .
C13 H13C 0.9600 .
C14 H14A 0.9600 .
C14 H14B 0.9600 .
C14 H14C 0.9600 .
C15 C16 1.381(3) .
C15 C20 1.408(2) .
C16 C17 1.378(3) .
C16 H16A 0.9300 .
C17 C18 1.391(3) .
C17 H17A 0.9300 .
C18 C19 1.375(3) .
C18 H18A 0.9300 .
C19 C20 1.399(2) .
C19 H19A 0.9300 .
C21 C22 1.381(3) .
C21 H21A 0.9300 .
C22 H22A 0.9300 .
C23 C24 1.375(3) .
C23 H23A 0.9300 .
C24 C25 1.376(3) .
C24 H24A 0.9300 .
C25 C26 1.377(3) .
C25 H25A 0.9300 .
C26 H26A 0.9300 .

loop_
_geom_hbond_atom_site_label_D
_geom_hbond_atom_site_label_H
_geom_hbond_atom_site_label_A
_geom_hbond_distance_DH
_geom_hbond_distance_HA
_geom_hbond_distance_DA
_geom_hbond_angle_DHA
_geom_hbond_site_symmetry_A
_geom_hbond_publ_flag
C13 H13C O2 0.96 2.49 3.060(4) 117.9 . yes
C14 H14B O2 0.96 2.37 2.937(3) 117.0 . yes
C16 H16A O2 0.93 2.40 2.926(3) 115.4 . yes

loop_
_geom_torsion_atom_site_label_1
_geom_torsion_atom_site_label_2
_geom_torsion_atom_site_label_3
_geom_torsion_atom_site_label_4
_geom_torsion
_geom_torsion_site_symmetry_1
_geom_torsion_site_symmetry_2
_geom_torsion_site_symmetry_3
_geom_torsion_site_symmetry_4
C21 C1 C2 C3 -1.5(4) . . . .
C1 C2 C3 C4 0.5(4) . . . .
C2 C3 C4 C22 0.9(3) . . . .
C2 C3 C4 C5 -176.0(2) . . . .
C6 N1 C5 C4 176.74(16) . . . .
C22 C4 C5 N1 -178.98(18) . . . .
C3 C4 C5 N1 -2.0(3) . . . .
C5 N1 C6 C23 40.3(2) . . . .
C5 N1 C6 C7 -141.25(17) . . . .
C23 C6 C7 C26 -2.5(2) . . . .
N1 C6 C7 C26 178.98(15) . . . .
C23 C6 C7 C8 178.70(16) . . . .
N1 C6 C7 C8 0.2(2) . . . .
C26 C7 C8 C9 -147.00(18) . . . .
C6 C7 C8 C9 31.7(3) . . . .
C26 C7 C8 C20 34.9(3) . . . .
C6 C7 C8 C20 -146.40(17) . . . .
C20 C8 C9 N2 0.33(19) . . . .
C7 C8 C9 N2 -178.09(16) . . . .
C10 N2 C9 C8 177.74(16) . . . .
C15 N2 C9 C8 0.21(19) . . . .
C11 O1 C10 O2 2.9(3) . . . .
C11 O1 C10 N2 -177.33(15) . . . .
C9 N2 C10 O2 -172.76(19) . . . .
C15 N2 C10 O2 4.3(3) . . . .
C9 N2 C10 O1 7.5(2) . . . .
C15 N2 C10 O1 -175.42(15) . . . .
C10 O1 C11 C12 -177.25(19) . . . .
C10 O1 C11 C13 64.8(3) . . . .
C10 O1 C11 C14 -59.5(3) . . . .
C9 N2 C15 C16 179.32(17) . . . .
C10 N2 C15 C16 1.8(3) . . . .
C9 N2 C15 C20 -0.68(18) . . . .
C10 N2 C15 C20 -178.22(15) . . . .
N2 C15 C16 C17 179.21(17) . . . .
C20 C15 C16 C17 -0.8(3) . . . .
C15 C16 C17 C18 1.5(3) . . . .
C16 C17 C18 C19 -1.0(3) . . . .
C17 C18 C19 C20 -0.3(3) . . . .
C18 C19 C20 C15 1.0(3) . . . .
C18 C19 C20 C8 179.23(18) . . . .
C16 C15 C20 C19 -0.5(2) . . . .
N2 C15 C20 C19 179.53(14) . . . .
C16 C15 C20 C8 -179.13(15) . . . .
N2 C15 C20 C8 0.87(17) . . . .
C9 C8 C20 C19 -179.11(18) . . . .
C7 C8 C20 C19 -0.7(3) . . . .
C9 C8 C20 C15 -0.75(18) . . . .
C7 C8 C20 C15 177.68(16) . . . .
C2 C1 C21 C22 1.0(4) . . . .
C3 C4 C22 C21 -1.4(3) . . . .
C5 C4 C22 C21 175.6(2) . . . .
C1 C21 C22 C4 0.4(4) . . . .
C7 C6 C23 C24 2.1(3) . . . .
N1 C6 C23 C24 -179.52(17) . . . .
C6 C23 C24 C25 -0.2(3) . . . .
C23 C24 C25 C26 -1.1(3) . . . .
C24 C25 C26 C7 0.6(3) . . . .
C6 C7 C26 C25 1.3(3) . . . .
C8 C7 C26 C25 -179.95(17) . . . .
